data_7038337
loop_
_publ_author_name
'Feng, Chao'
'Ma, Yu-Heng'
'Zhang, Duo'
'Li, Xue-Jing'
'Zhao, Hong'

_publ_section_title
;
 Highly efficient electrochemiluminescence based on pyrazolecarboxylic
 metal organic framework.
;
_journal_issue 12
_journal_name_full 'Dalton transactions (Cambridge, England : 2003)'
_journal_page_first 5081
_journal_page_last 5091
_journal_paper_doi 10.1039/c5dt04740d
_journal_volume 45
_journal_year 2016
_chemical_formula_sum 'C12 H16 Cu2 N4 O12'
_chemical_formula_weight 535.37
_chemical_name_systematic
; 
 ? 
;
_space_group_IT_number 15
_symmetry_space_group_name_Hall '-C 2yc'
_symmetry_space_group_name_H-M 'C 1 2/c 1'
_atom_sites_solution_hydrogens geom
_atom_sites_solution_primary direct
_atom_sites_solution_secondary difmap
_audit_creation_method SHELXL-97
_audit_update_record
;
2014-11-02 deposited with the CCDC.
2016-02-05 downloaded from the CCDC.
;
_cell_angle_alpha 90.00
_cell_angle_beta 108.2400(10)
_cell_angle_gamma 90.00
_cell_formula_units_Z 4
_cell_length_a 13.0966(16)
_cell_length_b 8.4245(10)
_cell_length_c 16.766(3)
_cell_measurement_temperature 296(2)
_cell_volume 1756.9(4)
_computing_structure_refinement 'SHELXL-97 (Sheldrick, 1997)'
_computing_structure_solution 'SHELXS-97 (Sheldrick, 1990)'
_diffrn_ambient_temperature 296(2)
_diffrn_measured_fraction_theta_full 0.999
_diffrn_measured_fraction_theta_max 0.999
_diffrn_radiation_monochromator graphite
_diffrn_radiation_source 'fine-focus sealed tube'
_diffrn_radiation_type MoK\a
_diffrn_radiation_wavelength 0.71073
_diffrn_reflns_av_R_equivalents 0.0199
_diffrn_reflns_av_sigmaI/netI 0.0173
_diffrn_reflns_limit_h_max 15
_diffrn_reflns_limit_h_min -15
_diffrn_reflns_limit_k_max 10
_diffrn_reflns_limit_k_min -9
_diffrn_reflns_limit_l_max 19
_diffrn_reflns_limit_l_min -18
_diffrn_reflns_number 5992
_diffrn_reflns_theta_full 24.99
_diffrn_reflns_theta_max 24.99
_diffrn_reflns_theta_min 2.56
_exptl_absorpt_coefficient_mu 2.499
_exptl_crystal_density_diffrn 2.024
_exptl_crystal_density_method 'not measured'
_exptl_crystal_F_000 1080
_refine_diff_density_max 0.284
_refine_diff_density_min -0.401
_refine_diff_density_rms 0.072
_refine_ls_extinction_method none
_refine_ls_goodness_of_fit_ref 0.996
_refine_ls_hydrogen_treatment mixed
_refine_ls_matrix_type full
_refine_ls_number_parameters 136
_refine_ls_number_reflns 1542
_refine_ls_number_restraints 0
_refine_ls_restrained_S_all 0.996
_refine_ls_R_factor_all 0.0248
_refine_ls_R_factor_gt 0.0228
_refine_ls_shift/su_max 0.002
_refine_ls_shift/su_mean 0.000
_refine_ls_structure_factor_coef Fsqd
_refine_ls_weighting_details 'calc w=1/[\s^2^(Fo^2^)+(0.0393P)^2^+2.2063P] where P=(Fo^2^+2Fc^2^)/3'
_refine_ls_weighting_scheme calc
_refine_ls_wR_factor_gt 0.0611
_refine_ls_wR_factor_ref 0.0626
_reflns_number_gt 1428
_reflns_number_total 1542
_reflns_threshold_expression >2sigma(I)
_cod_data_source_file c5dt04740d2.cif
_cod_data_source_block cu
_cod_depositor_comments 'Adding full bibliography for 7038333--7038338.cif.'
_cod_database_code 7038337

loop_
_symmetry_equiv_pos_as_xyz
'x, y, z'
'-x, y, -z+1/2'
'x+1/2, y+1/2, z'
'-x+1/2, y+1/2, -z+1/2'
'-x, -y, -z'
'x, -y, z-1/2'
'-x+1/2, -y+1/2, -z'
'x+1/2, -y+1/2, z-1/2'

loop_
_atom_site_label
_atom_site_type_symbol
_atom_site_fract_x
_atom_site_fract_y
_atom_site_fract_z
_atom_site_U_iso_or_equiv
_atom_site_adp_type
_atom_site_occupancy
_atom_site_symmetry_multiplicity
_atom_site_calc_flag
_atom_site_refinement_flags
Cu1 Cu 0.635098(19) 0.20763(3) 0.639022(16) 0.02411(12) Uani 1 1 d .
C1 C 0.57442(18) 0.3054(2) 0.47289(14) 0.0235(5) Uani 1 1 d .
C2 C 0.47690(17) 0.2254(3) 0.48243(14) 0.0225(5) Uani 1 1 d .
C3 C 0.37481(18) 0.1910(3) 0.42831(15) 0.0281(5) Uani 1 1 d .
H3 H 0.3468 0.2162 0.3716 0.034 Uiso 1 1 calc R
C4 C 0.32444(17) 0.1115(3) 0.47700(13) 0.0249(5) Uani 1 1 d .
H4 H 0.2544 0.0727 0.4592 0.030 Uiso 1 1 calc R
C5 C 0.37788(16) 0.0293(2) 0.62962(13) 0.0229(5) Uani 1 1 d .
H5A H 0.4335 -0.0490 0.6531 0.027 Uiso 1 1 calc R
H5B H 0.3091 -0.0249 0.6135 0.027 Uiso 1 1 calc R
N1 N 0.39463(13) 0.0997(2) 0.55537(11) 0.0209(4) Uani 1 1 d .
N2 N 0.48831(13) 0.1695(2) 0.55925(11) 0.0208(4) Uani 1 1 d .
O1 O 0.65579(13) 0.30414(19) 0.53913(10) 0.0299(4) Uani 1 1 d .
O2 O 0.57213(12) 0.3647(2) 0.40500(10) 0.0334(4) Uani 1 1 d .
O5 O 0.79127(12) 0.18700(19) 0.68708(10) 0.0307(4) Uani 1 1 d .
O6 O 0.61243(12) 0.46685(19) 0.68922(10) 0.0313(4) Uani 1 1 d .
C6 C 0.38002(15) 0.1529(3) 0.69625(13) 0.0218(4) Uani 1 1 d .
O3 O 0.38059(12) 0.09242(18) 0.76588(9) 0.0264(3) Uani 1 1 d .
O4 O 0.38114(14) 0.29494(18) 0.67936(11) 0.0335(4) Uani 1 1 d .
H6D H 0.5640 0.4975 0.6693 0.050 Uiso 1 1 d R
H6C H 0.6063 0.4287 0.7220 0.050 Uiso 1 1 d R
H5C H 0.8079 0.1351 0.7180 0.050 Uiso 1 1 d R
H5D H 0.8178 0.1692 0.6607 0.050 Uiso 1 1 d R

loop_
_atom_site_aniso_label
_atom_site_aniso_U_11
_atom_site_aniso_U_22
_atom_site_aniso_U_33
_atom_site_aniso_U_23
_atom_site_aniso_U_13
_atom_site_aniso_U_12
Cu1 0.01812(17) 0.03575(19) 0.01928(18) 0.00402(10) 0.00706(12) -0.00275(10)
C1 0.0235(11) 0.0246(11) 0.0256(12) 0.0028(8) 0.0124(9) 0.0041(8)
C2 0.0210(11) 0.0260(11) 0.0219(12) 0.0014(8) 0.0090(9) 0.0031(8)
C3 0.0250(12) 0.0387(13) 0.0196(12) 0.0006(9) 0.0053(9) 0.0026(9)
C4 0.0191(10) 0.0321(12) 0.0222(11) -0.0051(9) 0.0046(9) -0.0007(9)
C5 0.0263(11) 0.0246(11) 0.0207(11) -0.0029(9) 0.0117(9) -0.0070(9)
N1 0.0200(9) 0.0244(9) 0.0208(9) -0.0033(7) 0.0101(7) -0.0034(7)
N2 0.0190(9) 0.0246(9) 0.0203(9) -0.0002(7) 0.0084(7) -0.0015(7)
O1 0.0219(8) 0.0442(10) 0.0233(9) 0.0057(7) 0.0069(7) -0.0062(7)
O2 0.0284(8) 0.0473(10) 0.0287(9) 0.0151(8) 0.0149(7) 0.0063(7)
O5 0.0222(8) 0.0431(9) 0.0291(9) 0.0105(7) 0.0111(7) 0.0046(7)
O6 0.0315(8) 0.0334(9) 0.0280(9) 0.0052(7) 0.0076(7) 0.0025(7)
C6 0.0122(9) 0.0310(12) 0.0221(11) -0.0056(9) 0.0052(8) -0.0009(8)
O3 0.0269(8) 0.0351(8) 0.0204(8) -0.0040(6) 0.0123(6) -0.0019(7)
O4 0.0443(10) 0.0271(9) 0.0266(9) -0.0034(6) 0.0075(8) 0.0029(7)

loop_
_atom_type_symbol
_atom_type_description
_atom_type_scat_dispersion_real
_atom_type_scat_dispersion_imag
_atom_type_scat_source
C C 0.0033 0.0016 'International Tables Vol C Tables 4.2.6.8 and 6.1.1.4'
H H 0.0000 0.0000 'International Tables Vol C Tables 4.2.6.8 and 6.1.1.4'
N N 0.0061 0.0033 'International Tables Vol C Tables 4.2.6.8 and 6.1.1.4'
O O 0.0106 0.0060 'International Tables Vol C Tables 4.2.6.8 and 6.1.1.4'
Cu Cu 0.3201 1.2651 'International Tables Vol C Tables 4.2.6.8 and 6.1.1.4'

loop_
_geom_angle_atom_site_label_1
_geom_angle_atom_site_label_2
_geom_angle_atom_site_label_3
_geom_angle
_geom_angle_site_symmetry_1
_geom_angle_site_symmetry_3
O3 Cu1 O1 174.22(7) 2_656 .
O3 Cu1 O5 89.02(6) 2_656 .
O1 Cu1 O5 88.99(7) . .
O3 Cu1 N2 98.24(7) 2_656 .
O1 Cu1 N2 81.69(7) . .
O5 Cu1 N2 157.73(7) . .
O3 Cu1 O6 96.39(6) 2_656 .
O1 Cu1 O6 89.29(6) . .
O5 Cu1 O6 99.50(6) . .
N2 Cu1 O6 100.56(6) . .
O2 C1 O1 125.3(2) . .
O2 C1 C2 120.4(2) . .
O1 C1 C2 114.30(19) . .
N2 C2 C3 110.48(19) . .
N2 C2 C1 114.87(18) . .
C3 C2 C1 134.6(2) . .
C4 C3 C2 104.9(2) . .
C4 C3 H3 127.6 . .
C2 C3 H3 127.6 . .
N1 C4 C3 107.86(19) . .
N1 C4 H4 126.1 . .
C3 C4 H4 126.1 . .
N1 C5 C6 112.09(17) . .
N1 C5 H5A 109.2 . .
C6 C5 H5A 109.2 . .
N1 C5 H5B 109.2 . .
C6 C5 H5B 109.2 . .
H5A C5 H5B 107.9 . .
N2 N1 C4 110.35(17) . .
N2 N1 C5 121.10(17) . .
C4 N1 C5 128.51(17) . .
C2 N2 N1 106.44(17) . .
C2 N2 Cu1 112.54(14) . .
N1 N2 Cu1 140.96(14) . .
C1 O1 Cu1 116.55(14) . .
Cu1 O5 H5C 115.3 . .
Cu1 O5 H5D 116.5 . .
H5C O5 H5D 105.2 . .
Cu1 O6 H6D 112.3 . .
Cu1 O6 H6C 84.9 . .
H6D O6 H6C 105.1 . .
O4 C6 O3 127.2(2) . .
O4 C6 C5 119.69(19) . .
O3 C6 C5 113.15(18) . .
C6 O3 Cu1 125.77(14) . 2_656

loop_
_geom_bond_atom_site_label_1
_geom_bond_atom_site_label_2
_geom_bond_distance
_geom_bond_site_symmetry_2
Cu1 O3 1.9317(15) 2_656
Cu1 O1 1.9555(16) .
Cu1 O5 1.9573(16) .
Cu1 N2 1.9946(17) .
Cu1 O6 2.3920(17) .
C1 O2 1.235(3) .
C1 O1 1.276(3) .
C1 C2 1.496(3) .
C2 N2 1.335(3) .
C2 C3 1.391(3) .
C3 C4 1.374(3) .
C3 H3 0.9300 .
C4 N1 1.351(3) .
C4 H4 0.9300 .
C5 N1 1.456(3) .
C5 C6 1.521(3) .
C5 H5A 0.9700 .
C5 H5B 0.9700 .
N1 N2 1.344(2) .
O5 H5C 0.6615 .
O5 H5D 0.6601 .
O6 H6D 0.6692 .
O6 H6C 0.6628 .
C6 O4 1.230(3) .
C6 O3 1.272(3) .
O3 Cu1 1.9317(15) 2_656

loop_
_geom_hbond_atom_site_label_D
_geom_hbond_atom_site_label_H
_geom_hbond_atom_site_label_A
_geom_hbond_distance_DH
_geom_hbond_distance_HA
_geom_hbond_distance_DA
_geom_hbond_angle_DHA
_geom_hbond_site_symmetry_A
O6 H6D O2 0.67 2.16 2.821(2) 167.3 5_666
O5 H5D O2 0.66 2.09 2.739(2) 168.4 7_656
O5 H5C O6 0.66 2.12 2.774(2) 169.4 4_646

loop_
_geom_torsion_atom_site_label_1
_geom_torsion_atom_site_label_2
_geom_torsion_atom_site_label_3
_geom_torsion_atom_site_label_4
_geom_torsion
_geom_torsion_site_symmetry_1
_geom_torsion_site_symmetry_4
O2 C1 C2 N2 -178.34(19) . .
O1 C1 C2 N2 2.1(3) . .
O2 C1 C2 C3 3.6(4) . .
O1 C1 C2 C3 -176.0(2) . .
N2 C2 C3 C4 0.4(3) . .
C1 C2 C3 C4 178.5(2) . .
C2 C3 C4 N1 -0.5(2) . .
C3 C4 N1 N2 0.4(2) . .
C3 C4 N1 C5 178.25(19) . .
C6 C5 N1 N2 64.9(2) . .
C6 C5 N1 C4 -112.7(2) . .
C3 C2 N2 N1 -0.2(2) . .
C1 C2 N2 N1 -178.70(17) . .
C3 C2 N2 Cu1 177.78(14) . .
C1 C2 N2 Cu1 -0.8(2) . .
C4 N1 N2 C2 -0.2(2) . .
C5 N1 N2 C2 -178.19(18) . .
C4 N1 N2 Cu1 -177.12(17) . .
C5 N1 N2 Cu1 4.8(3) . .
O3 Cu1 N2 C2 -174.51(14) 2_656 .
O1 Cu1 N2 C2 -0.34(15) . .
O5 Cu1 N2 C2 -66.6(2) . .
O6 Cu1 N2 C2 87.36(15) . .
O3 Cu1 N2 N1 2.3(2) 2_656 .
O1 Cu1 N2 N1 176.5(2) . .
O5 Cu1 N2 N1 110.3(2) . .
O6 Cu1 N2 N1 -95.8(2) . .
O2 C1 O1 Cu1 178.06(17) . .
C2 C1 O1 Cu1 -2.4(2) . .
O3 Cu1 O1 C1 91.4(6) 2_656 .
O5 Cu1 O1 C1 161.32(16) . .
N2 Cu1 O1 C1 1.61(15) . .
O6 Cu1 O1 C1 -99.17(16) . .
N1 C5 C6 O4 9.1(3) . .
N1 C5 C6 O3 -170.78(16) . .
O4 C6 O3 Cu1 8.4(3) . 2_656
C5 C6 O3 Cu1 -171.66(12) . 2_656
